data_4135145
loop_
_publ_author_name
'Wen, Qiang'
'Tenenholtz, Shira'
'Shimon, Linda J. W.'
'Bar-Elli, Omri'
'Beck, Lior'
'Houben, Lothar'
'Cohen, Sidney R.'
'Feldman, Yishay'
'Oron, Dan'
'Lahav, Michal'
'van der Boom, Milko E.'

_publ_section_title
;
 Chiral and SHG-Active Metal-Organic Frameworks Formed in Solution and on
 Surfaces: Uniformity, Morphology Control, Oriented Growth, and
 Post-assembly Functionalization.
;
_journal_name_full 'Journal of the American Chemical Society'
_journal_paper_doi 10.1021/jacs.0c05384
_journal_year 2020
_chemical_formula_moiety 'C62 H52 N4 Ni O2'
_chemical_formula_sum 'C62 H52 N4 Ni O2'
_chemical_formula_weight 943.78
_space_group_crystal_system hexagonal
_space_group_IT_number 177
_space_group_name_Hall 'P 6 2'
_space_group_name_H-M_alt 'P 6 2 2'
_atom_sites_solution_hydrogens geom
_audit_creation_method SHELXL-2013
_cell_angle_alpha 90
_cell_angle_beta 90
_cell_angle_gamma 120
_cell_formula_units_Z 6
_cell_length_a 25.930(3)
_cell_length_b 25.930(3)
_cell_length_c 17.800(4)
_cell_measurement_reflns_used 45582
_cell_measurement_temperature 100(2)
_cell_measurement_theta_max 23.157
_cell_measurement_theta_min 1.5
_cell_volume 10365(3)
_computing_cell_refinement EDNA
_computing_data_collection MXCube
_computing_data_reduction EDNA
_computing_structure_refinement 'SHELXL-2013 (Sheldrick, 2013)'
_computing_structure_solution 'SHELXT-2013 (Sheldrick, 2013)'
_diffrn_ambient_temperature 100(2)
_diffrn_measured_fraction_theta_full 0.815
_diffrn_measured_fraction_theta_max 0.984
_diffrn_measurement_device_type 'single axis goniostat'
_diffrn_measurement_method 'phi scan'
_diffrn_radiation_type synchrotron
_diffrn_radiation_wavelength 0.700
_diffrn_reflns_av_R_equivalents 0.058
_diffrn_reflns_av_unetI/netI 0.0249
_diffrn_reflns_Laue_measured_fraction_full 0.815
_diffrn_reflns_Laue_measured_fraction_max 0.984
_diffrn_reflns_limit_h_max 29
_diffrn_reflns_limit_h_min -29
_diffrn_reflns_limit_k_max 29
_diffrn_reflns_limit_k_min -29
_diffrn_reflns_limit_l_max 19
_diffrn_reflns_limit_l_min -19
_diffrn_reflns_number 45582
_diffrn_reflns_point_group_measured_fraction_full 0.808
_diffrn_reflns_point_group_measured_fraction_max 0.983
_diffrn_reflns_theta_full 24.835
_diffrn_reflns_theta_max 23.157
_diffrn_reflns_theta_min 0.893
_diffrn_source 'ESRF ID29'
_exptl_absorpt_coefficient_mu 0.304
_exptl_absorpt_correction_T_max 0.999
_exptl_absorpt_correction_T_min 0.999
_exptl_absorpt_correction_type multi-scan
_exptl_absorpt_process_details EDNA
_exptl_crystal_colour 'pale green-colourless'
_exptl_crystal_density_diffrn 0.907
_exptl_crystal_description prism
_exptl_crystal_F_000 2976
_exptl_crystal_size_max 0.025
_exptl_crystal_size_mid 0.003
_exptl_crystal_size_min 0.003
_platon_squeeze_details
;
;
_refine_diff_density_max 0.625
_refine_diff_density_min -0.310
_refine_diff_density_rms 0.062
_refine_ls_abs_structure_details
;
 Flack x determined using 1226 quotients [(I+)-(I-)]/[(I+)+(I-)]
 (Parsons and Flack (2004), Acta Cryst. A60, s61).
;
_refine_ls_abs_structure_Flack 0.059(13)
_refine_ls_extinction_method none
_refine_ls_goodness_of_fit_ref 1.009
_refine_ls_hydrogen_treatment constr
_refine_ls_matrix_type full
_refine_ls_number_parameters 301
_refine_ls_number_reflns 5081
_refine_ls_number_restraints 23
_refine_ls_restrained_S_all 1.019
_refine_ls_R_factor_all 0.1036
_refine_ls_R_factor_gt 0.0872
_refine_ls_shift/su_max 0.011
_refine_ls_shift/su_mean 0.001
_refine_ls_structure_factor_coef Fsqd
_refine_ls_weighting_details 'w=1/[\s^2^(Fo^2^)+(0.2000P)^2^] where P=(Fo^2^+2Fc^2^)/3'
_refine_ls_weighting_scheme calc
_refine_ls_wR_factor_gt 0.2467
_refine_ls_wR_factor_ref 0.2644
_reflns_Friedel_coverage 0.726
_reflns_Friedel_fraction_full 0.799
_reflns_Friedel_fraction_max 0.983
_reflns_number_gt 3543
_reflns_number_total 5081
_reflns_threshold_expression 'I > 2\s(I)'
_cod_data_source_file ja0c05384_si_006.cif
_cod_data_source_block v240ma-sr
_cod_database_code 4135145
_shelx_space_group_comment
;
The symmetry employed for this shelxl refinement is uniquely defined
by the following loop, which should always be used as a source of
symmetry information in preference to the above space-group names.
They are only intended as comments.
;
_shelx_estimated_absorpt_t_min 0.992
_shelx_estimated_absorpt_t_max 0.999
_shelxl_version_number 2013-4

loop_
_space_group_symop_operation_xyz
'x, y, z'
'x-y, x, z'
'-y, x-y, z'
'-x, -y, z'
'-x+y, -x, z'
'y, -x+y, z'
'-y, -x, -z'
'x-y, -y, -z'
'x, x-y, -z'
'y, x, -z'
'-x+y, y, -z'
'-x, -x+y, -z'

loop_
_atom_site_label
_atom_site_type_symbol
_atom_site_fract_x
_atom_site_fract_y
_atom_site_fract_z
_atom_site_U_iso_or_equiv
_atom_site_adp_type
_atom_site_occupancy
_atom_site_site_symmetry_order
_atom_site_calc_flag
_atom_site_refinement_flags_posn
_atom_site_refinement_flags_adp
_atom_site_refinement_flags_occupancy
_atom_site_disorder_assembly
_atom_site_disorder_group
Ni1 Ni 1.67175(5) 1.0000 1.0000 0.1029(6) Uani 1 2 d S T P . .
C1 C 1.3837(3) 1.1582(3) 0.5514(4) 0.097(2) Uani 1 1 d . . . . .
C2 C 1.3421(3) 1.1033(3) 0.5045(4) 0.103(2) Uani 1 1 d . . . . .
H2A H 1.3661 1.0910 0.4741 0.124 Uiso 1 1 calc R U . . .
H2B H 1.3164 1.0700 0.5384 0.124 Uiso 1 1 calc R U . . .
C3 C 1.4204(4) 1.2102(2) 0.5000 0.104(3) Uani 1 2 d S T P . .
H3A H 1.4465 1.2455 0.5310 0.125 Uiso 0.5 1 calc R U P . .
H3B H 1.4465 1.2009 0.4690 0.125 Uiso 0.5 1 calc R U P . .
C4 C 1.3435(3) 1.1725(3) 0.5987(3) 0.0958(18) Uani 1 1 d . . . . .
H4A H 1.3683 1.2070 0.6316 0.115 Uiso 1 1 calc R U . . .
H4B H 1.3179 1.1380 0.6311 0.115 Uiso 1 1 calc R U . . .
C5 C 1.2646(4) 1.1323(2) 0.5000 0.088(2) Uani 1 2 d S T P . .
H5A H 1.2387 1.0986 0.5334 0.106 Uiso 0.5 1 calc R U P . .
H5B H 1.2387 1.1401 0.4666 0.106 Uiso 0.5 1 calc R U P . .
C6 C 1.3033(3) 1.1160(3) 0.4530(4) 0.0919(19) Uani 1 1 d . . . . .
C7 C 1.4244(3) 1.1453(3) 0.6016(3) 0.119(3) Uani 1 1 d G . . . .
C8 C 1.4685(3) 1.1379(4) 0.5674(3) 0.176(6) Uani 1 1 d G . . . .
H8 H 1.4742 1.1427 0.5146 0.212 Uiso 1 1 calc R U . . .
C9 C 1.5042(3) 1.1235(4) 0.6105(4) 0.183(5) Uani 1 1 d G . . . .
H9 H 1.5343 1.1184 0.5871 0.220 Uiso 1 1 calc R U . . .
C10 C 1.4959(3) 1.1164(4) 0.6877(4) 0.147(4) Uani 1 1 d G . . . .
C11 C 1.4518(3) 1.1238(4) 0.7219(2) 0.153(4) Uani 1 1 d G . . . .
H11 H 1.4461 1.1190 0.7747 0.184 Uiso 1 1 calc R U . . .
C12 C 1.4161(3) 1.1383(3) 0.6788(3) 0.132(3) Uani 1 1 d G . . . .
H12 H 1.3860 1.1433 0.7022 0.158 Uiso 1 1 calc R U . . .
C13 C 1.5326(7) 1.0971(7) 0.7321(8) 0.187(6) Uani 1 1 d . . . . .
H13 H 1.5533 1.0816 0.7047 0.224 Uiso 1 1 calc R U . . .
C14 C 1.5380(6) 1.0995(6) 0.8005(8) 0.164(4) Uani 1 1 d . . . . .
H14 H 1.5167 1.1139 0.8287 0.196 Uiso 1 1 calc R U . . .
C15 C 1.5755(5) 1.0816(7) 0.8415(7) 0.153(4) Uani 1 1 d . . . . .
C16 C 1.6002(5) 1.0499(5) 0.8082(6) 0.135(3) Uani 1 1 d . . . . .
H16 H 1.5961 1.0410 0.7561 0.162 Uiso 1 1 calc R U . . .
C17 C 1.6322(5) 1.0315(5) 0.8574(5) 0.144(4) Uani 1 1 d . . . . .
H17 H 1.6528 1.0136 0.8355 0.173 Uiso 1 1 calc R U . . .
N1 N 1.6347(3) 1.0384(4) 0.9337(4) 0.121(2) Uani 1 1 d . . . . .
C18 C 1.6096(5) 1.0662(6) 0.9600(6) 0.146(4) Uani 1 1 d . . . . .
H18 H 1.6094 1.0698 1.0131 0.175 Uiso 1 1 calc R U . . .
C19 C 1.5825(6) 1.0919(8) 0.9189(7) 0.184(6) Uani 1 1 d . . . . .
H19 H 1.5691 1.1159 0.9428 0.221 Uiso 1 1 calc R U . . .
C20 C 1.2646(4) 1.0617(3) 0.3997(4) 0.100(2) Uani 1 1 d . . . . .
C21 C 1.2045(4) 1.0333(3) 0.3982(4) 0.106(2) Uani 1 1 d . . . . .
H21 H 1.1832 1.0445 0.4314 0.127 Uiso 1 1 calc R U . . .
C22 C 1.1749(4) 0.9877(4) 0.3476(5) 0.120(3) Uani 1 1 d . . . . .
H22 H 1.1326 0.9676 0.3462 0.144 Uiso 1 1 calc R U . . .
C23 C 1.2051(6) 0.9700(4) 0.2979(5) 0.128(3) Uani 1 1 d . U . . .
C24 C 1.2655(5) 0.9952(5) 0.3059(4) 0.123(2) Uani 1 1 d . U . . .
H24 H 1.2857 0.9792 0.2786 0.148 Uiso 1 1 calc R U . . .
C25 C 1.2966(5) 1.0419(4) 0.3514(4) 0.115(2) Uani 1 1 d . U . . .
H25 H 1.3389 1.0617 0.3521 0.138 Uiso 1 1 calc R U . . .
C26 C 1.1782(6) 0.9203(5) 0.2410(6) 0.143(3) Uani 1 1 d . U . . .
H26 H 1.2033 0.9079 0.2180 0.171 Uiso 1 1 calc R U . . .
C27 C 1.1260(5) 0.8952(5) 0.2230(7) 0.142(3) Uani 1 1 d . U . . .
H27 H 1.1004 0.9063 0.2475 0.170 Uiso 1 1 calc R U . . .
C28 C 1.0997(6) 0.8470(5) 0.1634(6) 0.139(3) Uani 1 1 d . U . . .
C29 C 1.0440(6) 0.8218(5) 0.1415(5) 0.139(3) Uani 1 1 d . U . . .
H29 H 1.0219 0.8394 0.1595 0.167 Uiso 1 1 calc R U . . .
C30 C 1.0143(5) 0.7739(4) 0.0965(4) 0.121(3) Uani 1 1 d . U . . .
H30 H 0.9726 0.7574 0.0902 0.145 Uiso 1 1 calc R U . . .
N2 N 1.0416(4) 0.7491(3) 0.0606(4) 0.1124(19) Uani 1 1 d . U . . .
C31 C 1.1031(5) 0.7735(5) 0.0736(6) 0.149(3) Uani 1 1 d . U . . .
H31 H 1.1256 0.7590 0.0485 0.179 Uiso 1 1 calc R U . . .
C32 C 1.1307(5) 0.8230(5) 0.1285(6) 0.151(3) Uani 1 1 d . U . . .
H32 H 1.1716 0.8390 0.1404 0.181 Uiso 1 1 calc R U . . .
O1 O 1.71285(13) 1.08572(14) 1.08693(16) 0.0506(7) Uani 1 1 d . . . . .

loop_
_atom_site_aniso_label
_atom_site_aniso_U_11
_atom_site_aniso_U_22
_atom_site_aniso_U_33
_atom_site_aniso_U_23
_atom_site_aniso_U_13
_atom_site_aniso_U_12
Ni1 0.1035(7) 0.1390(11) 0.0781(8) 0.0172(7) 0.0086(4) 0.0695(6)
C1 0.102(5) 0.103(5) 0.075(4) 0.009(4) -0.003(4) 0.044(4)
C2 0.126(5) 0.125(5) 0.079(4) 0.027(5) 0.018(5) 0.078(5)
C3 0.100(6) 0.118(5) 0.087(6) -0.016(6) 0.000 0.050(3)
C4 0.103(4) 0.095(5) 0.080(4) -0.004(4) 0.000(3) 0.042(4)
C5 0.107(6) 0.085(3) 0.079(5) 0.018(5) 0.000 0.054(3)
C6 0.102(5) 0.107(5) 0.072(4) 0.011(3) 0.005(3) 0.056(4)
C7 0.132(7) 0.143(7) 0.098(6) 0.018(5) 0.003(5) 0.081(6)
C8 0.183(10) 0.330(18) 0.110(6) 0.008(9) -0.005(7) 0.199(13)
C9 0.213(12) 0.267(16) 0.135(9) 0.054(10) 0.022(9) 0.168(12)
C10 0.138(7) 0.197(11) 0.142(8) 0.038(7) -0.020(7) 0.109(8)
C11 0.164(9) 0.246(13) 0.093(6) 0.014(7) -0.008(6) 0.135(10)
C12 0.130(7) 0.160(8) 0.108(6) 0.034(6) -0.006(5) 0.074(6)
C13 0.216(14) 0.275(17) 0.122(9) 0.024(10) 0.007(9) 0.162(13)
C14 0.162(10) 0.220(12) 0.145(9) 0.025(9) -0.001(8) 0.122(9)
C15 0.154(9) 0.199(12) 0.145(9) 0.038(9) -0.005(7) 0.118(9)
C16 0.127(7) 0.149(8) 0.112(6) 0.017(6) -0.019(6) 0.056(6)
C17 0.157(8) 0.196(10) 0.092(6) 0.035(6) -0.003(5) 0.100(8)
N1 0.130(5) 0.163(6) 0.090(4) 0.016(4) -0.004(4) 0.088(5)
C18 0.184(10) 0.217(12) 0.099(6) 0.008(6) 0.001(6) 0.148(10)
C19 0.197(12) 0.275(17) 0.116(8) -0.021(10) -0.037(8) 0.145(12)
C20 0.132(7) 0.078(4) 0.081(4) 0.010(3) -0.005(4) 0.046(4)
C21 0.120(6) 0.091(4) 0.090(5) 0.003(4) -0.015(4) 0.040(5)
C22 0.135(7) 0.104(6) 0.099(5) 0.006(5) -0.023(5) 0.044(5)
C23 0.190(8) 0.105(6) 0.092(5) 0.002(4) -0.014(6) 0.076(6)
C24 0.169(8) 0.112(6) 0.088(4) -0.006(5) 0.006(5) 0.070(6)
C25 0.163(7) 0.109(5) 0.074(4) -0.008(4) 0.007(4) 0.069(5)
C26 0.164(8) 0.144(8) 0.124(7) 0.011(5) -0.004(6) 0.079(7)
C27 0.125(7) 0.134(8) 0.158(9) 0.019(5) 0.021(6) 0.059(6)
C28 0.173(8) 0.110(6) 0.114(7) 0.006(5) 0.023(6) 0.056(6)
C29 0.176(8) 0.125(7) 0.097(6) -0.015(5) 0.006(6) 0.062(7)
C30 0.168(8) 0.114(5) 0.090(5) -0.011(4) -0.007(5) 0.077(6)
N2 0.137(5) 0.103(4) 0.091(4) 0.004(3) -0.008(4) 0.056(4)
C31 0.146(7) 0.129(7) 0.133(7) -0.007(5) 0.010(6) 0.039(6)
C32 0.143(7) 0.123(7) 0.141(7) 0.008(5) -0.020(6) 0.032(5)
O1 0.0599(17) 0.0690(18) 0.0364(13) -0.0068(14) -0.0085(13) 0.0425(15)

loop_
_atom_type_symbol
_atom_type_description
_atom_type_scat_dispersion_real
_atom_type_scat_dispersion_imag
_atom_type_scat_source
C C 0.0030 0.0020 'International Tables Vol C Tables 4.2.6.8 and 6.1.1.4'
H H 0.0000 0.0000 'International Tables Vol C Tables 4.2.6.8 and 6.1.1.4'
N N 0.0060 0.0030 'International Tables Vol C Tables 4.2.6.8 and 6.1.1.4'
Ni Ni 0.3580 1.0940 'International Tables Vol C Tables 4.2.6.8 and 6.1.1.4'
O O 0.0110 0.0060 'International Tables Vol C Tables 4.2.6.8 and 6.1.1.4'

loop_
_geom_angle_atom_site_label_1
_geom_angle_atom_site_label_2
_geom_angle_atom_site_label_3
_geom_angle
_geom_angle_site_symmetry_1
_geom_angle_site_symmetry_3
_geom_angle_publ_flag
N2 Ni1 N2 88.4(4) 10_656 5_776 ?
N2 Ni1 N1 90.9(3) 10_656 . ?
N2 Ni1 N1 176.6(3) 5_776 . ?
N2 Ni1 N1 176.6(3) 10_656 8_677 ?
N2 Ni1 N1 90.9(3) 5_776 8_677 ?
N1 Ni1 N1 90.1(4) . 8_677 ?
C3 C1 C4 108.6(6) . . ?
C3 C1 C2 109.6(5) . . ?
C4 C1 C2 106.0(6) . . ?
C3 C1 C7 110.5(6) . . ?
C4 C1 C7 111.1(5) . . ?
C2 C1 C7 110.9(6) . . ?
C6 C2 C1 111.4(6) . . ?
C6 C2 H2A 109.3 . . ?
C1 C2 H2A 109.3 . . ?
C6 C2 H2B 109.3 . . ?
C1 C2 H2B 109.3 . . ?
H2A C2 H2B 108.0 . . ?
C1 C3 C1 113.8(8) 9_566 . ?
C1 C3 H3A 108.8 9_566 . ?
C1 C3 H3A 108.8 . . ?
C1 C3 H3B 108.8 9_566 . ?
C1 C3 H3B 108.8 . . ?
H3A C3 H3B 107.7 . . ?
C1 C4 C6 110.8(5) . 9_566 ?
C1 C4 H4A 109.5 . . ?
C6 C4 H4A 109.5 9_566 . ?
C1 C4 H4B 109.5 . . ?
C6 C4 H4B 109.5 9_566 . ?
H4A C4 H4B 108.1 . . ?
C6 C5 C6 110.2(8) . 9_566 ?
C6 C5 H5A 109.6 . . ?
C6 C5 H5A 109.6 9_566 . ?
C6 C5 H5B 109.6 . . ?
C6 C5 H5B 109.6 9_566 . ?
H5A C5 H5B 108.1 . . ?
C2 C6 C5 109.3(5) . . ?
C2 C6 C20 111.5(6) . . ?
C5 C6 C20 111.4(6) . . ?
C2 C6 C4 109.9(6) . 9_566 ?
C5 C6 C4 107.4(6) . 9_566 ?
C20 C6 C4 107.2(5) . 9_566 ?
C8 C7 C12 120.0 . . ?
C8 C7 C1 118.4(4) . . ?
C12 C7 C1 121.5(4) . . ?
C9 C8 C7 120.0 . . ?
C9 C8 H8 120.0 . . ?
C7 C8 H8 120.0 . . ?
C8 C9 C10 120.0 . . ?
C8 C9 H9 120.0 . . ?
C10 C9 H9 120.0 . . ?
C9 C10 C11 120.0 . . ?
C9 C10 C13 118.7(7) . . ?
C11 C10 C13 121.2(7) . . ?
C10 C11 C12 120.0 . . ?
C10 C11 H11 120.0 . . ?
C12 C11 H11 120.0 . . ?
C11 C12 C7 120.0 . . ?
C11 C12 H12 120.0 . . ?
C7 C12 H12 120.0 . . ?
C14 C13 C10 125.6(13) . . ?
C14 C13 H13 117.2 . . ?
C10 C13 H13 117.2 . . ?
C13 C14 C15 123.9(14) . . ?
C13 C14 H14 118.0 . . ?
C15 C14 H14 118.0 . . ?
C19 C15 C16 118.5(10) . . ?
C19 C15 C14 118.2(13) . . ?
C16 C15 C14 123.0(12) . . ?
C15 C16 C17 116.4(10) . . ?
C15 C16 H16 121.8 . . ?
C17 C16 H16 121.8 . . ?
N1 C17 C16 123.9(10) . . ?
N1 C17 H17 118.0 . . ?
C16 C17 H17 118.0 . . ?
C18 N1 C17 115.7(8) . . ?
C18 N1 Ni1 123.6(6) . . ?
C17 N1 Ni1 120.6(7) . . ?
N1 C18 C19 126.7(10) . . ?
N1 C18 H18 116.6 . . ?
C19 C18 H18 116.6 . . ?
C18 C19 C15 118.2(13) . . ?
C18 C19 H19 120.9 . . ?
C15 C19 H19 120.9 . . ?
C21 C20 C25 120.1(7) . . ?
C21 C20 C6 123.1(7) . . ?
C25 C20 C6 116.8(8) . . ?
C20 C21 C22 118.6(9) . . ?
C20 C21 H21 120.7 . . ?
C22 C21 H21 120.7 . . ?
C21 C22 C23 122.1(9) . . ?
C21 C22 H22 119.0 . . ?
C23 C22 H22 119.0 . . ?
C24 C23 C22 118.1(9) . . ?
C24 C23 C26 114.1(10) . . ?
C22 C23 C26 127.4(11) . . ?
C25 C24 C23 121.5(9) . . ?
C25 C24 H24 119.2 . . ?
C23 C24 H24 119.2 . . ?
C24 C25 C20 118.9(9) . . ?
C24 C25 H25 120.5 . . ?
C20 C25 H25 120.5 . . ?
C27 C26 C23 123.3(13) . . ?
C27 C26 H26 118.3 . . ?
C23 C26 H26 118.3 . . ?
C26 C27 C28 123.1(12) . . ?
C26 C27 H27 118.4 . . ?
C28 C27 H27 118.4 . . ?
C29 C28 C32 112.6(10) . . ?
C29 C28 C27 123.3(11) . . ?
C32 C28 C27 124.1(12) . . ?
C28 C29 C30 128.0(12) . . ?
C28 C29 H29 116.0 . . ?
C30 C29 H29 116.0 . . ?
N2 C30 C29 122.1(10) . . ?
N2 C30 H30 119.0 . . ?
C29 C30 H30 119.0 . . ?
C30 N2 C31 117.4(8) . . ?
C30 N2 Ni1 125.4(7) . 3_754 ?
C31 N2 Ni1 116.6(7) . 3_754 ?
N2 C31 C32 116.3(10) . . ?
N2 C31 H31 121.8 . . ?
C32 C31 H31 121.8 . . ?
C28 C32 C31 123.2(11) . . ?
C28 C32 H32 118.4 . . ?
C31 C32 H32 118.4 . . ?

loop_
_geom_bond_atom_site_label_1
_geom_bond_atom_site_label_2
_geom_bond_distance
_geom_bond_site_symmetry_2
_geom_bond_publ_flag
Ni1 N2 2.047(7) 10_656 ?
Ni1 N2 2.047(7) 5_776 ?
Ni1 N1 2.065(7) . ?
Ni1 N1 2.065(7) 8_677 ?
C1 C3 1.511(9) . ?
C1 C4 1.523(10) . ?
C1 C2 1.533(10) . ?
C1 C7 1.540(8) . ?
C2 C6 1.512(10) . ?
C2 H2A 0.9900 . ?
C2 H2B 0.9900 . ?
C3 C1 1.510(9) 9_566 ?
C3 H3A 0.9900 . ?
C3 H3B 0.9900 . ?
C4 C6 1.575(10) 9_566 ?
C4 H4A 0.9900 . ?
C4 H4B 0.9900 . ?
C5 C6 1.520(9) . ?
C5 C6 1.520(9) 9_566 ?
C5 H5A 0.9900 . ?
C5 H5B 0.9900 . ?
C6 C20 1.574(10) . ?
C6 C4 1.575(10) 9_566 ?
C7 C8 1.3900 . ?
C7 C12 1.3900 . ?
C8 C9 1.3900 . ?
C8 H8 0.9500 . ?
C9 C10 1.3900 . ?
C9 H9 0.9500 . ?
C10 C11 1.3900 . ?
C10 C13 1.503(14) . ?
C11 C12 1.3900 . ?
C11 H11 0.9500 . ?
C12 H12 0.9500 . ?
C13 C14 1.224(15) . ?
C13 H13 0.9500 . ?
C14 C15 1.465(15) . ?
C14 H14 0.9500 . ?
C15 C19 1.397(17) . ?
C15 C16 1.400(16) . ?
C16 C17 1.440(13) . ?
C16 H16 0.9500 . ?
C17 N1 1.367(11) . ?
C17 H17 0.9500 . ?
N1 C18 1.279(12) . ?
C18 C19 1.394(16) . ?
C18 H18 0.9500 . ?
C19 H19 0.9500 . ?
C20 C21 1.350(12) . ?
C20 C25 1.455(12) . ?
C21 C22 1.374(11) . ?
C21 H21 0.9500 . ?
C22 C23 1.401(13) . ?
C22 H22 0.9500 . ?
C23 C24 1.369(13) . ?
C23 C26 1.510(14) . ?
C24 C25 1.340(12) . ?
C24 H24 0.9500 . ?
C25 H25 0.9500 . ?
C26 C27 1.215(15) . ?
C26 H26 0.9500 . ?
C27 C28 1.517(15) . ?
C27 H27 0.9500 . ?
C28 C29 1.311(15) . ?
C28 C32 1.385(16) . ?
C29 C30 1.348(12) . ?
C29 H29 0.9500 . ?
C30 N2 1.333(11) . ?
C30 H30 0.9500 . ?
N2 C31 1.410(13) . ?
N2 Ni1 2.047(7) 3_754 ?
C31 C32 1.482(15) . ?
C31 H31 0.9500 . ?
C32 H32 0.9500 . ?

loop_
_geom_torsion_atom_site_label_1
_geom_torsion_atom_site_label_2
_geom_torsion_atom_site_label_3
_geom_torsion_atom_site_label_4
_geom_torsion
_geom_torsion_site_symmetry_1
_geom_torsion_site_symmetry_2
_geom_torsion_site_symmetry_3
_geom_torsion_site_symmetry_4
_geom_torsion_publ_flag
C3 C1 C2 C6 -55.7(8) . . . . ?
C4 C1 C2 C6 61.3(7) . . . . ?
C7 C1 C2 C6 -178.0(5) . . . . ?
C4 C1 C3 C1 -58.2(4) . . . 9_566 ?
C2 C1 C3 C1 57.2(4) . . . 9_566 ?
C7 C1 C3 C1 179.8(7) . . . 9_566 ?
C3 C1 C4 C6 56.7(7) . . . 9_566 ?
C2 C1 C4 C6 -61.0(7) . . . 9_566 ?
C7 C1 C4 C6 178.4(6) . . . 9_566 ?
C1 C2 C6 C5 -61.4(7) . . . . ?
C1 C2 C6 C20 175.0(6) . . . . ?
C1 C2 C6 C4 56.2(7) . . . 9_566 ?
C6 C5 C6 C2 60.1(5) 9_566 . . . ?
C6 C5 C6 C20 -176.3(6) 9_566 . . . ?
C6 C5 C6 C4 -59.1(4) 9_566 . . 9_566 ?
C3 C1 C7 C8 -52.4(7) . . . . ?
C4 C1 C7 C8 -173.0(5) . . . . ?
C2 C1 C7 C8 69.4(7) . . . . ?
C3 C1 C7 C12 130.7(6) . . . . ?
C4 C1 C7 C12 10.1(9) . . . . ?
C2 C1 C7 C12 -107.5(7) . . . . ?
C12 C7 C8 C9 0.0 . . . . ?
C1 C7 C8 C9 -176.9(7) . . . . ?
C7 C8 C9 C10 0.0 . . . . ?
C8 C9 C10 C11 0.0 . . . . ?
C8 C9 C10 C13 176.2(10) . . . . ?
C9 C10 C11 C12 0.0 . . . . ?
C13 C10 C11 C12 -176.1(10) . . . . ?
C10 C11 C12 C7 0.0 . . . . ?
C8 C7 C12 C11 0.0 . . . . ?
C1 C7 C12 C11 176.8(7) . . . . ?
C9 C10 C13 C14 165.8(15) . . . . ?
C11 C10 C13 C14 -18(2) . . . . ?
C10 C13 C14 C15 -178.3(12) . . . . ?
C13 C14 C15 C19 173.9(18) . . . . ?
C13 C14 C15 C16 -12(2) . . . . ?
C19 C15 C16 C17 -1.3(18) . . . . ?
C14 C15 C16 C17 -175.3(11) . . . . ?
C15 C16 C17 N1 6.3(16) . . . . ?
C16 C17 N1 C18 -4.4(15) . . . . ?
C16 C17 N1 Ni1 171.4(7) . . . . ?
C17 N1 C18 C19 -2.7(18) . . . . ?
Ni1 N1 C18 C19 -178.4(11) . . . . ?
N1 C18 C19 C15 8(2) . . . . ?
C16 C15 C19 C18 -5(2) . . . . ?
C14 C15 C19 C18 169.4(13) . . . . ?
C2 C6 C20 C21 121.2(7) . . . . ?
C5 C6 C20 C21 -1.2(9) . . . . ?
C4 C6 C20 C21 -118.4(7) 9_566 . . . ?
C2 C6 C20 C25 -57.9(8) . . . . ?
C5 C6 C20 C25 179.7(5) . . . . ?
C4 C6 C20 C25 62.4(8) 9_566 . . . ?
C25 C20 C21 C22 -3.3(10) . . . . ?
C6 C20 C21 C22 177.6(6) . . . . ?
C20 C21 C22 C23 0.1(12) . . . . ?
C21 C22 C23 C24 6.6(13) . . . . ?
C21 C22 C23 C26 178.7(8) . . . . ?
C22 C23 C24 C25 -10.3(14) . . . . ?
C26 C23 C24 C25 176.6(8) . . . . ?
C23 C24 C25 C20 7.2(13) . . . . ?
C21 C20 C25 C24 -0.2(11) . . . . ?
C6 C20 C25 C24 179.0(7) . . . . ?
C24 C23 C26 C27 -175.3(11) . . . . ?
C22 C23 C26 C27 12.3(17) . . . . ?
C23 C26 C27 C28 177.3(8) . . . . ?
C26 C27 C28 C29 -176.8(12) . . . . ?
C26 C27 C28 C32 6.2(17) . . . . ?
C32 C28 C29 C30 6.5(16) . . . . ?
C27 C28 C29 C30 -170.8(9) . . . . ?
C28 C29 C30 N2 -7.7(16) . . . . ?
C29 C30 N2 C31 2.4(12) . . . . ?
C29 C30 N2 Ni1 173.3(6) . . . 3_754 ?
C30 N2 C31 C32 2.3(13) . . . . ?
Ni1 N2 C31 C32 -169.4(7) 3_754 . . . ?
C29 C28 C32 C31 -1.0(15) . . . . ?
C27 C28 C32 C31 176.3(9) . . . . ?
N2 C31 C32 C28 -3.1(15) . . . . ?

loop_
_platon_squeeze_void_nr
_platon_squeeze_void_average_x
_platon_squeeze_void_average_y
_platon_squeeze_void_average_z
_platon_squeeze_void_volume
_platon_squeeze_void_count_electrons
_platon_squeeze_void_content
1 -0.000 -0.000 -0.009 803 279 ' '
2 0.243 0.560 -0.053 3349 1146 ' '
